data_2011131
loop_
_publ_author_name
'Jones, Simon'
.
'Atherton, J. C. Christian'
'Elsegood, Mark R. J.'
'Clegg, William'

_publ_section_title
;
 Dimethyl 9,10-anthracenedicarboxylate: a centrosymmetric
 <i>transoid</i> molecule
;
_journal_issue 7
_journal_name_full 'Acta Crystallographica Section C'
_journal_page_first 881
_journal_page_last 883
_journal_paper_doi 10.1107/S0108270100004972
_journal_volume 56
_journal_year 2000
_chemical_formula_sum 'C18 H14 O4'
_chemical_formula_weight 294.29
_chemical_name_systematic
;
 9,10-diacetylanthracene
;
_space_group_IT_number 14
_symmetry_cell_setting monoclinic
_symmetry_space_group_name_Hall '-P 2ybc'
_symmetry_space_group_name_H-M 'P 1 21/c 1'
_audit_creation_method SHELXL-97
_cell_angle_alpha 90.00
_cell_angle_beta 107.488(2)
_cell_angle_gamma 90.00
_cell_formula_units_Z 4
_cell_length_a 18.4434(14)
_cell_length_b 6.8590(5)
_cell_length_c 11.5334(9)
_cell_measurement_reflns_used 7819
_cell_measurement_temperature 160(2)
_cell_measurement_theta_max 28.57
_cell_measurement_theta_min 2.31
_cell_volume 1391.58(18)
_computing_cell_refinement 'SAINT (Siemens, 1995)'
_computing_data_collection 'SMART (Siemens, 1995)'
_computing_data_reduction SAINT
_computing_molecular_graphics SHELXTL
_computing_publication_material 'SHELXTL and local programs'
_computing_structure_refinement SHELXTL
_computing_structure_solution 'SHELXTL (Sheldrick, 1994)'
_diffrn_ambient_temperature 160(2)
_diffrn_detector_area_resol_mean 8.192
_diffrn_measured_fraction_theta_full .999
_diffrn_measured_fraction_theta_max .936
_diffrn_measurement_device_type 'Siemens SMART CCD diffractometer'
_diffrn_measurement_method '\w rotation with narrow frames'
_diffrn_radiation_monochromator graphite
_diffrn_radiation_source 'fine-focus sealed tube'
_diffrn_radiation_type MoK\a
_diffrn_radiation_wavelength .71073
_diffrn_reflns_av_R_equivalents .0173
_diffrn_reflns_av_sigmaI/netI .0189
_diffrn_reflns_limit_h_max 24
_diffrn_reflns_limit_h_min -23
_diffrn_reflns_limit_k_max 8
_diffrn_reflns_limit_k_min -9
_diffrn_reflns_limit_l_max 15
_diffrn_reflns_limit_l_min -15
_diffrn_reflns_number 11472
_diffrn_reflns_theta_full 26.00
_diffrn_reflns_theta_max 28.57
_diffrn_reflns_theta_min 2.32
_diffrn_standards_decay_% 0
_diffrn_standards_number 0
_exptl_absorpt_coefficient_mu .099
_exptl_absorpt_correction_type none
_exptl_crystal_colour colourless
_exptl_crystal_density_diffrn 1.405
_exptl_crystal_density_method 'not measured'
_exptl_crystal_description plate
_exptl_crystal_F_000 616
_exptl_crystal_size_max .80
_exptl_crystal_size_mid .50
_exptl_crystal_size_min .08
_refine_diff_density_max .462
_refine_diff_density_min -.244
_refine_ls_extinction_coef .0054(18)
_refine_ls_extinction_method none
_refine_ls_goodness_of_fit_ref 1.064
_refine_ls_hydrogen_treatment constr
_refine_ls_matrix_type full
_refine_ls_number_parameters 201
_refine_ls_number_reflns 3322
_refine_ls_number_restraints 0
_refine_ls_restrained_S_all 1.064
_refine_ls_R_factor_all .0452
_refine_ls_R_factor_gt .0375
_refine_ls_shift/su_max .000
_refine_ls_shift/su_mean <0.001
_refine_ls_structure_factor_coef Fsqd
_refine_ls_weighting_details 'w = 1/[\s^2^(Fo^2^)+(0.0602P)^2^+0.2247P] where P=(Fo^2^+2Fc^2^)/3'
_refine_ls_weighting_scheme calc
_refine_ls_wR_factor_ref .1047
_reflns_number_gt 2719
_reflns_number_total 3322
_reflns_threshold_expression I>2\s(I)
_cod_data_source_file gs1083.cif
_cod_data_source_block I
_cod_original_sg_symbol_H-M 'P 21/c'
_cod_database_code 2011131

loop_
_symmetry_equiv_pos_as_xyz
'x, y, z'
'-x, y+1/2, -z+1/2'
'-x, -y, -z'
'x, -y-1/2, z-1/2'

loop_
_atom_site_label
_atom_site_fract_x
_atom_site_fract_y
_atom_site_fract_z
_atom_site_U_iso_or_equiv
_atom_site_adp_type
_atom_site_calc_flag
_atom_site_refinement_flags
_atom_site_occupancy
_atom_site_disorder_assembly
_atom_site_disorder_group
_atom_site_type_symbol
O1 .69402(5) .31652(14) .53100(8) .0324(2) Uani d . 1 . . O
O2 .67027(5) .28670(13) .70950(7) .0258(2) Uani d . 1 . . O
C1 .53546(6) .13812(17) .40767(10) .0219(2) Uani d . 1 . . C
H1 .5847 .0826 .4391 .026 Uiso calc R 1 . . H
C2 .48173(7) .04270(17) .31942(10) .0233(2) Uani d . 1 . . C
H2 .4934 -.0799 .2910 .028 Uiso calc R 1 . . H
C3 .40847(7) .12399(17) .26926(11) .0243(3) Uani d . 1 . . C
H3 .3719 .0575 .2057 .029 Uiso calc R 1 . . H
C4 .38981(6) .29643(17) .31113(10) .0220(2) Uani d . 1 . . C
H4 .3401 .3481 .2771 .026 Uiso calc R 1 . . H
C9 .57347(6) .42198(16) .54702(10) .0194(2) Uani d . 1 . . C
C11 .44409(6) .40134(16) .40587(10) .0189(2) Uani d . 1 . . C
C12 .51921(6) .32140(16) .45424(10) .0188(2) Uani d . 1 . . C
C13 .65273(6) .33748(16) .59329(10) .0206(2) Uani d . 1 . . C
C14 .74505(7) .20168(19) .76033(12) .0309(3) Uani d . 1 . . C
H14A .7478 .0782 .7191 .046 Uiso calc R 1 . . H
H14B .7543 .1778 .8474 .046 Uiso calc R 1 . . H
H14C .7836 .2916 .7489 .046 Uiso calc R 1 . . H
O1A .19855(5) .34901(15) .16181(8) .0346(2) Uani d . 1 . . O
O2A .17708(5) .34455(13) -.03986(8) .0291(2) Uani d . 1 . . O
C1A .10685(7) .74061(17) -.06854(10) .0234(2) Uani d . 1 . . C
H1A .1588 .7037 -.0482 .028 Uiso calc R 1 . . H
C2A .08370(7) .91022(18) -.12953(11) .0261(3) Uani d . 1 . . C
H2A .1196 .9904 -.1513 .031 Uiso calc R 1 . . H
C3A .00653(7) .96816(18) -.16079(10) .0255(3) Uani d . 1 . . C
H3A -.0089 1.0870 -.2033 .031 Uiso calc R 1 . . H
C4A -.04564(7) .85557(17) -.13057(10) .0232(2) Uani d . 1 . . C
H4A -.0972 .8963 -.1528 .028 Uiso calc R 1 . . H
C9A .07609(6) .44138(16) .02973(10) .0200(2) Uani d . 1 . . C
C11A -.02406(6) .67632(16) -.06566(10) .0198(2) Uani d . 1 . . C
C12A .05403(6) .61651(16) -.03435(10) .0196(2) Uani d . 1 . . C
C13A .15805(7) .37350(17) .06075(10) .0233(2) Uani d . 1 . . C
C14A .25457(8) .2819(2) -.02043(14) .0407(4) Uani d . 1 . . C
H14D .2894 .3826 .0246 .061 Uiso calc R 1 . . H
H14E .2634 .2602 -.0991 .061 Uiso calc R 1 . . H
H14F .2635 .1603 .0263 .061 Uiso calc R 1 . . H

loop_
_atom_site_aniso_label
_atom_site_aniso_U_11
_atom_site_aniso_U_22
_atom_site_aniso_U_33
_atom_site_aniso_U_12
_atom_site_aniso_U_13
_atom_site_aniso_U_23
O1 .0249(4) .0449(6) .0300(5) .0065(4) .0122(4) .0009(4)
O2 .0224(4) .0297(5) .0237(4) .0036(3) .0044(3) .0032(3)
C1 .0235(6) .0218(5) .0217(6) .0030(4) .0087(5) .0012(4)
C2 .0297(6) .0199(5) .0232(6) -.0005(4) .0121(5) -.0021(4)
C3 .0251(6) .0250(6) .0230(6) -.0064(5) .0076(5) -.0032(5)
C4 .0189(5) .0247(6) .0227(6) -.0023(4) .0070(4) -.0004(4)
C9 .0188(5) .0218(5) .0186(5) .0006(4) .0073(4) .0020(4)
C11 .0194(5) .0204(5) .0180(5) -.0009(4) .0076(4) .0013(4)
C12 .0199(5) .0203(5) .0177(5) .0005(4) .0077(4) .0019(4)
C13 .0215(5) .0184(5) .0224(6) -.0023(4) .0073(4) -.0022(4)
C14 .0225(6) .0324(7) .0321(7) .0047(5) -.0006(5) .0028(5)
O1A .0226(4) .0481(6) .0291(5) .0036(4) .0016(4) .0031(4)
O2A .0241(4) .0339(5) .0312(5) .0063(4) .0111(4) .0015(4)
C1A .0207(5) .0266(6) .0221(6) -.0036(5) .0055(4) -.0016(5)
C2A .0299(6) .0251(6) .0244(6) -.0072(5) .0098(5) -.0014(5)
C3A .0342(6) .0213(6) .0201(6) .0004(5) .0070(5) .0024(4)
C4A .0241(6) .0240(6) .0200(6) .0026(4) .0044(4) -.0001(4)
C9A .0193(5) .0230(5) .0163(5) .0001(4) .0034(4) -.0018(4)
C11A .0218(5) .0208(5) .0154(5) -.0008(4) .0037(4) -.0021(4)
C12A .0197(5) .0223(5) .0156(5) -.0017(4) .0036(4) -.0026(4)
C13A .0280(6) .0201(5) .0205(6) -.0065(4) .0053(5) .0000(4)
C14A .0297(7) .0477(8) .0501(9) .0146(6) .0199(6) .0091(7)

loop_
_atom_type_symbol
_atom_type_description
_atom_type_scat_dispersion_real
_atom_type_scat_dispersion_imag
_atom_type_scat_source
C C .0033 .0016 'International Tables Vol C Tables 4.2.6.8 and 6.1.1.4'
H H .0000 .0000 'International Tables Vol C Tables 4.2.6.8 and 6.1.1.4'
O O .0106 .0060 'International Tables Vol C Tables 4.2.6.8 and 6.1.1.4'

loop_
_geom_angle_atom_site_label_1
_geom_angle_atom_site_label_2
_geom_angle_atom_site_label_3
_geom_angle_site_symmetry_1
_geom_angle_site_symmetry_3
_geom_angle
_geom_angle_publ_flag
C13 O2 C14 . . 115.32(9) yes
C2 C1 C12 . . 121.08(10) no
C2 C1 H1 . . 119.5 no
C12 C1 H1 . . 119.5 no
C1 C2 C3 . . 120.62(11) no
C1 C2 H2 . . 119.7 no
C3 C2 H2 . . 119.7 no
C4 C3 C2 . . 120.66(11) no
C4 C3 H3 . . 119.7 no
C2 C3 H3 . . 119.7 no
C3 C4 C11 . . 120.91(10) no
C3 C4 H4 . . 119.5 no
C11 C4 H4 . . 119.5 no
C11 C9 C12 3_666 . 121.55(10) no
C11 C9 C13 3_666 . 120.30(10) no
C12 C9 C13 . . 118.13(10) no
C9 C11 C4 3_666 . 122.56(10) no
C9 C11 C12 3_666 . 119.08(10) no
C4 C11 C12 . . 118.36(10) no
C9 C12 C1 . . 122.28(10) no
C9 C12 C11 . . 119.37(10) no
C1 C12 C11 . . 118.33(10) no
O1 C13 O2 . . 124.48(11) yes
O1 C13 C9 . . 123.60(10) yes
O2 C13 C9 . . 111.91(9) yes
O2 C14 H14A . . 109.5 no
O2 C14 H14B . . 109.5 no
H14A C14 H14B . . 109.5 no
O2 C14 H14C . . 109.5 no
H14A C14 H14C . . 109.5 no
H14B C14 H14C . . 109.5 no
C13A O2A C14A . . 114.79(10) yes
C2A C1A C12A . . 121.05(11) no
C2A C1A H1A . . 119.5 no
C12A C1A H1A . . 119.5 no
C1A C2A C3A . . 120.47(11) no
C1A C2A H2A . . 119.8 no
C3A C2A H2A . . 119.8 no
C4A C3A C2A . . 120.68(11) no
C4A C3A H3A . . 119.7 no
C2A C3A H3A . . 119.7 no
C3A C4A C11A . . 121.01(11) no
C3A C4A H4A . . 119.5 no
C11A C4A H4A . . 119.5 no
C12A C9A C11A . 3_565 121.99(10) no
C12A C9A C13A . . 119.77(10) no
C11A C9A C13A 3_565 . 118.24(10) no
C9A C11A C4A 3_565 . 122.62(10) no
C9A C11A C12A 3_565 . 118.88(10) no
C4A C11A C12A . . 118.49(10) no
C9A C12A C1A . . 122.57(10) no
C9A C12A C11A . . 119.13(10) no
C1A C12A C11A . . 118.29(10) no
O1A C13A O2A . . 125.62(12) yes
O1A C13A C9A . . 124.09(11) yes
O2A C13A C9A . . 110.29(9) yes
O2A C14A H14D . . 109.5 no
O2A C14A H14E . . 109.5 no
H14D C14A H14E . . 109.5 no
O2A C14A H14F . . 109.5 no
H14D C14A H14F . . 109.5 no
H14E C14A H14F . . 109.5 no

loop_
_geom_bond_atom_site_label_1
_geom_bond_atom_site_label_2
_geom_bond_site_symmetry_2
_geom_bond_distance
_geom_bond_publ_flag
O1 C13 . 1.2022(14) yes
O2 C13 . 1.3273(14) yes
O2 C14 . 1.4491(14) yes
C1 C2 . 1.3566(16) no
C1 C12 . 1.4337(15) no
C1 H1 . .9500 no
C2 C3 . 1.4146(16) no
C2 H2 . .9500 no
C3 C4 . 1.3603(16) no
C3 H3 . .9500 no
C4 C11 . 1.4341(15) no
C4 H4 . .9500 no
C9 C11 3_666 1.4051(15) no
C9 C12 . 1.4067(15) no
C9 C13 . 1.5129(15) yes
C11 C9 3_666 1.4051(15) no
C11 C12 . 1.4377(15) no
C14 H14A . .9800 no
C14 H14B . .9800 no
C14 H14C . .9800 no
O1A C13A . 1.1922(14) yes
O2A C13A . 1.3243(15) yes
O2A C14A . 1.4439(15) yes
C1A C2A . 1.3601(17) no
C1A C12A . 1.4353(16) no
C1A H1A . .9500 no
C2A C3A . 1.4161(17) no
C2A H2A . .9500 no
C3A C4A . 1.3583(17) no
C3A H3A . .9500 no
C4A C11A . 1.4323(16) no
C4A H4A . .9500 no
C9A C12A . 1.4049(16) no
C9A C11A 3_565 1.4082(16) no
C9A C13A . 1.5182(16) yes
C11A C9A 3_565 1.4082(16) no
C11A C12A . 1.4354(15) no
C14A H14D . .9800 no
C14A H14E . .9800 no
C14A H14F . .9800 no

loop_
_geom_torsion_atom_site_label_1
_geom_torsion_atom_site_label_2
_geom_torsion_atom_site_label_3
_geom_torsion_atom_site_label_4
_geom_torsion_site_symmetry_1
_geom_torsion_site_symmetry_4
_geom_torsion
_geom_torsion_publ_flag
C12 C1 C2 C3 . . 1.28(17) no
C1 C2 C3 C4 . . -2.02(18) no
C2 C3 C4 C11 . . .83(17) no
C3 C4 C11 C9 . 3_666 -178.84(11) no
C3 C4 C11 C12 . . 1.02(16) no
C11 C9 C12 C1 3_666 . -178.09(10) no
C13 C9 C12 C1 . . 3.51(15) no
C11 C9 C12 C11 3_666 . .30(17) no
C13 C9 C12 C11 . . -178.10(10) no
C2 C1 C12 C9 . . 178.98(11) no
C2 C1 C12 C11 . . .58(16) no
C9 C11 C12 C9 3_666 . -.29(17) no
C4 C11 C12 C9 . . 179.85(10) no
C9 C11 C12 C1 3_666 . 178.16(10) no
C4 C11 C12 C1 . . -1.70(15) no
C14 O2 C13 O1 . . .27(17) no
C14 O2 C13 C9 . . 179.14(9) yes
C11 C9 C13 O1 3_666 . -116.06(13) yes
C12 C9 C13 O1 . . 62.36(15) yes
C11 C9 C13 O2 3_666 . 65.06(13) yes
C12 C9 C13 O2 . . -116.52(11) yes
C12A C1A C2A C3A . . -.03(18) no
C1A C2A C3A C4A . . -.05(18) no
C2A C3A C4A C11A . . .47(18) no
C3A C4A C11A C9A . 3_565 178.13(11) no
C3A C4A C11A C12A . . -.78(16) no
C11A C9A C12A C1A 3_565 . 178.20(10) no
C13A C9A C12A C1A . . -2.50(16) no
C11A C9A C12A C11A 3_565 . -.84(18) no
C13A C9A C12A C11A . . 178.46(10) no
C2A C1A C12A C9A . . -179.34(11) no
C2A C1A C12A C11A . . -.30(17) no
C9A C11A C12A C9A 3_565 . .81(17) no
C4A C11A C12A C9A . . 179.76(10) no
C9A C11A C12A C1A 3_565 . -178.27(10) no
C4A C11A C12A C1A . . .68(15) no
C14A O2A C13A O1A . . -1.32(18) no
C14A O2A C13A C9A . . 179.24(10) yes
C12A C9A C13A O1A . . 119.48(13) yes
C11A C9A C13A O1A 3_565 . -61.19(16) yes
C12A C9A C13A O2A . . -61.07(13) yes
C11A C9A C13A O2A 3_565 . 118.26(11) yes
